data_2310391
loop_
_publ_author_name
'Gomers, C.'
'Rooymans, C.J.M.'
'de Graaff, R.A.G.'

_publ_section_title
;
 The preparation, crystal structure and magnetic properties of Na3 Fe5 O9
;
_journal_name_full 'Acta Crystallographica (1,1948-23,1967)'
_journal_page_first 766
_journal_page_last 771
_journal_volume 22
_journal_year 1967
_chemical_formula_sum 'Fe5 Na3 O9'
_chemical_name_systematic 'Na3 Fe5 O9'
_space_group_IT_number 15
_symmetry_space_group_name_Hall '-C 2yc'
_symmetry_space_group_name_H-M 'C 1 2/c 1'
_cell_angle_alpha 90
_cell_angle_beta 89.17
_cell_angle_gamma 90
_cell_formula_units_Z 4
_cell_length_a 13.39
_cell_length_b 12.075
_cell_length_c 5.294
_cell_volume 855.867
_citation_journal_id_ASTM ACCRA9
_cod_data_source_file Gomers_ACCRA9_1967_1091.cif
_cod_data_source_block Fe5Na3O9
_cod_original_cell_volume 855.8666
_cod_database_code 2310391

loop_
_symmetry_equiv_pos_as_xyz
x,y,z
-x,y,-z+1/2
-x,-y,-z
x,-y,z-1/2
x+1/2,y+1/2,z
-x+1/2,y+1/2,-z+1/2
-x+1/2,-y+1/2,-z
x+1/2,-y+1/2,z-1/2

loop_
_atom_site_label
_atom_site_type_symbol
_atom_site_fract_x
_atom_site_fract_y
_atom_site_fract_z
_atom_site_occupancy
_atom_site_U_iso_or_equiv
Fe1 Fe+3 0.1153 0.3196 0.2823 1 0.0
Na1 Na+1 0.2384 0.0767 0.2724 1 0.0
Fe2 Fe+3 0.3591 0.3393 0.2181 1 0.0
Na2 Na+1 0 0.5954 0.25 1 0.0
Fe3 Fe+3 0 0.0637 0.25 1 0.0
O1 O-2 0.0943 0.1822 0.118 1 0.0
O5 O-2 0 0.4048 0.25 1 0.0
O2 O-2 0.3674 0.2019 0.377 1 0.0
O3 O-2 0.2295 0.3909 0.177 1 0.0
O4 O-2 0.418 0.447 0.425 1 0.0
